data_4304877
loop_
_publ_author_name
'Daniel Rios'
'David M. Pham'
'James C. Fettinger'
'Marilyn M. Olmstead'
'Alan L. Balch'

_publ_section_title
;
Blue or Green Glowing Crystals of the Cation [Au{C(NHMe)2}2]+. Structural
Effects of Anions, Hydrogen Bonding, and Solvate Molecules on the
Luminescence of a Two-Coordinate Gold(I) Carbene Complex
;
_journal_name_full 'Inorganic Chemistry'
_journal_page_first 3442
_journal_page_last 3451
_journal_paper_doi 10.1021/ic702481v
_journal_volume 47
_journal_year 2008
_chemical_formula_moiety 'C6 H16 Au N4, As F6'
_chemical_formula_sum 'C6 H16 As Au F6 N4'
_chemical_formula_weight 530.11
_chemical_melting_point 456.5(15)
_chemical_name_common '[Au{C(NHCH3)2}2]AsF6'
_chemical_name_systematic
; 
 ? 
;
_space_group_IT_number 62
_symmetry_cell_setting orthorhombic
_symmetry_space_group_name_Hall '-P 2ac 2n'
_symmetry_space_group_name_H-M 'P n m a'
_atom_sites_solution_hydrogens geom
_atom_sites_solution_primary direct
_atom_sites_solution_secondary difmap
_audit_creation_method SHELXL-97
_cell_angle_alpha 90.00
_cell_angle_beta 90.00
_cell_angle_gamma 90.00
_cell_formula_units_Z 4
_cell_length_a 20.1461(17)
_cell_length_b 6.6955(6)
_cell_length_c 10.2929(9)
_cell_measurement_reflns_used 924
_cell_measurement_temperature 90(2)
_cell_measurement_theta_max 28.2645
_cell_measurement_theta_min 3.769
_cell_volume 1388.4(2)
_computing_cell_refinement SAINT
_computing_data_collection 'SMART 5.054 (Bruker, 2003)'
_computing_data_reduction 'SAINT 6.45A (Bruker, 2003)'
_computing_molecular_graphics 'SHELXTL 5.1, XP (Sheldrick, 1994)'
_computing_publication_material 'SHELXS-97 (Sheldrick, 1990)'
_computing_structure_refinement 'SHELXL-97 (Sheldrick, 1997)'
_computing_structure_solution 'SHELXS-97 (Sheldrick, 1990)'
_diffrn_ambient_temperature 90(2)
_diffrn_detector_area_resol_mean 8.3
_diffrn_measured_fraction_theta_full 0.999
_diffrn_measured_fraction_theta_max 0.999
_diffrn_measurement_device_type 'Bruker SMART 1000'
_diffrn_measurement_method \w
_diffrn_radiation_monochromator graphite
_diffrn_radiation_source 'fine-focus sealed tube'
_diffrn_radiation_type MoK\a
_diffrn_radiation_wavelength 0.71073
_diffrn_reflns_av_R_equivalents 0.0269
_diffrn_reflns_av_sigmaI/netI 0.0145
_diffrn_reflns_limit_h_max 26
_diffrn_reflns_limit_h_min 0
_diffrn_reflns_limit_k_max 8
_diffrn_reflns_limit_k_min 0
_diffrn_reflns_limit_l_max 13
_diffrn_reflns_limit_l_min 0
_diffrn_reflns_number 16548
_diffrn_reflns_theta_full 28.28
_diffrn_reflns_theta_max 28.28
_diffrn_reflns_theta_min 2.02
_diffrn_standards_number 0
_exptl_absorpt_coefficient_mu 13.018
_exptl_absorpt_correction_T_max 0.113
_exptl_absorpt_correction_T_min 0.040
_exptl_absorpt_correction_type multi-scan
_exptl_absorpt_process_details 'SADABS 2.10 (Sheldrick, 2003)'
_exptl_crystal_colour Colorless
_exptl_crystal_density_diffrn 2.536
_exptl_crystal_density_method 'not measured'
_exptl_crystal_description Prism
_exptl_crystal_F_000 984
_exptl_crystal_size_max 0.30
_exptl_crystal_size_mid 0.25
_exptl_crystal_size_min 0.21
_refine_diff_density_max 0.761
_refine_diff_density_min -0.764
_refine_diff_density_rms 0.139
_refine_ls_extinction_method none
_refine_ls_goodness_of_fit_ref 1.130
_refine_ls_hydrogen_treatment constr
_refine_ls_matrix_type full
_refine_ls_number_parameters 106
_refine_ls_number_reflns 1865
_refine_ls_number_restraints 0
_refine_ls_restrained_S_all 1.130
_refine_ls_R_factor_all 0.0201
_refine_ls_R_factor_gt 0.0169
_refine_ls_shift/su_max 0.002
_refine_ls_shift/su_mean 0.000
_refine_ls_structure_factor_coef Fsqd
_refine_ls_weighting_details 'calc w=1/[\s^2^(Fo^2^)+(0.0128P)^2^+4.1295P] where P=(Fo^2^+2Fc^2^)/3'
_refine_ls_weighting_scheme calc
_refine_ls_wR_factor_gt 0.0407
_refine_ls_wR_factor_ref 0.0418
_reflns_number_gt 1677
_reflns_number_total 1865
_reflns_threshold_expression >2sigma(I)
_cod_data_source_file ic702481v-file006.cif
_cod_data_source_block dr12
_cod_depositor_comments
;
The following automatic conversions were performed:
'_symmetry_cell_setting' value 'Orthorhombic' changed to 'orthorhombic'
according to '/home/saulius/struct/CIF-dictionaries/cif_core.dic'
dictionary named 'cif_core.dic' version 2.4.1 from 2010-06-29.

Automatic conversion script
Id: cif_fix_enum 1527 2010-12-29 10:47:43Z saulius 

The following automatic conversions were performed:

'_chemical_melting_point' value '455-458' was changed to '456.5(15)'
- the average value was taken and precision was estimated.

Automatic conversion script
Id: cif_fix_values 1646 2011-03-28 12:23:43Z adriana 
;
_cod_database_code 4304877

loop_
_symmetry_equiv_pos_as_xyz
'x, y, z'
'-x+1/2, -y, z+1/2'
'-x, y+1/2, -z'
'x+1/2, -y+1/2, -z+1/2'
'-x, -y, -z'
'x-1/2, y, -z-1/2'
'x, -y-1/2, z'
'-x-1/2, y-1/2, z-1/2'

loop_
_atom_site_label
_atom_site_type_symbol
_atom_site_fract_x
_atom_site_fract_y
_atom_site_fract_z
_atom_site_U_iso_or_equiv
_atom_site_adp_type
_atom_site_occupancy
_atom_site_symmetry_multiplicity
_atom_site_calc_flag
_atom_site_refinement_flags
_atom_site_disorder_assembly
_atom_site_disorder_group
Au1 Au 0.505629(7) 0.2500 0.500829(16) 0.01591(5) Uani 1 2 d S . .
N1 N 0.64492(18) 0.2500 0.5855(4) 0.0198(7) Uani 1 2 d S . .
H1 H 0.6503 0.2500 0.5006 0.024 Uiso 1 2 calc SR . .
C1 C 0.7050(2) 0.2500 0.6650(5) 0.0222(9) Uani 1 2 d S . .
H1A H 0.7434 0.2500 0.6098 0.033 Uiso 1 2 d SR . .
H1B H 0.7055 0.3671 0.7189 0.033 Uiso 1 1 d R . .
N2 N 0.57388(18) 0.2500 0.7569(4) 0.0208(8) Uani 1 2 d S . .
H2 H 0.6092 0.2500 0.8073 0.025 Uiso 1 2 calc SR . .
C2 C 0.5087(2) 0.2500 0.8179(5) 0.0353(13) Uani 1 2 d S . .
H2A H 0.5136 0.2500 0.9107 0.053 Uiso 1 2 d SR . .
H2B H 0.4847 0.3671 0.7915 0.053 Uiso 1 1 d R . .
N3 N 0.44223(18) 0.2500 0.2436(4) 0.0197(7) Uani 1 2 d S . .
H3 H 0.4842 0.2500 0.2201 0.024 Uiso 1 2 calc SR . .
C3 C 0.5828(2) 0.2500 0.6294(4) 0.0188(8) Uani 1 2 d S . .
N4 N 0.36685(18) 0.2500 0.4076(4) 0.0194(7) Uani 1 2 d S . .
H4 H 0.3361 0.2500 0.3469 0.023 Uiso 1 2 calc SR . .
C4 C 0.3926(2) 0.2500 0.1397(5) 0.0254(10) Uani 1 2 d S . .
H4A H 0.4145 0.2500 0.0569 0.038 Uiso 1 2 d SR . .
H4B H 0.3653 0.1329 0.1470 0.038 Uiso 1 1 d R . .
C5 C 0.3456(3) 0.2500 0.5423(5) 0.0318(11) Uani 1 2 d S . .
H5A H 0.2980 0.2500 0.5445 0.048 Uiso 1 2 d SR . .
H5B H 0.3620 0.1329 0.5855 0.048 Uiso 1 1 d R . .
C6 C 0.4295(2) 0.2500 0.3707(4) 0.0165(8) Uani 1 2 d S . .
As1 As 0.65059(2) 0.2500 0.14262(4) 0.01599(9) Uani 1 2 d S . .
F1 F 0.65004(14) -0.0030(3) 0.1425(3) 0.0580(8) Uani 1 1 d . . .
F2 F 0.73161(13) 0.2500 0.1941(3) 0.0319(7) Uani 1 2 d S . .
F3 F 0.67519(16) 0.2500 -0.0171(3) 0.0529(11) Uani 1 2 d S . .
F4 F 0.56851(13) 0.2500 0.0927(3) 0.0371(8) Uani 1 2 d S . .
F5 F 0.62540(16) 0.2500 0.3009(3) 0.0508(10) Uani 1 2 d S . .

loop_
_atom_site_aniso_label
_atom_site_aniso_U_11
_atom_site_aniso_U_22
_atom_site_aniso_U_33
_atom_site_aniso_U_23
_atom_site_aniso_U_13
_atom_site_aniso_U_12
Au1 0.01145(8) 0.01708(8) 0.01919(9) 0.000 -0.00263(6) 0.000
N1 0.0153(17) 0.0220(18) 0.0221(18) 0.000 -0.0014(14) 0.000
C1 0.0133(19) 0.027(2) 0.027(2) 0.000 -0.0026(17) 0.000
N2 0.0123(16) 0.029(2) 0.0213(18) 0.000 -0.0027(14) 0.000
C2 0.018(2) 0.066(4) 0.022(2) 0.000 -0.0004(18) 0.000
N3 0.0123(16) 0.0263(19) 0.0205(17) 0.000 -0.0019(14) 0.000
C3 0.0164(19) 0.0132(18) 0.027(2) 0.000 -0.0046(16) 0.000
N4 0.0151(16) 0.0216(18) 0.0215(17) 0.000 -0.0034(14) 0.000
C4 0.022(2) 0.033(3) 0.021(2) 0.000 -0.0034(18) 0.000
C5 0.023(2) 0.051(3) 0.021(2) 0.000 0.0022(19) 0.000
C6 0.0151(19) 0.0119(18) 0.023(2) 0.000 -0.0032(16) 0.000
As1 0.00986(17) 0.0239(2) 0.01423(18) 0.000 0.00016(15) 0.000
F1 0.0562(16) 0.0280(12) 0.090(2) -0.0036(13) -0.0232(16) -0.0015(11)
F2 0.0118(12) 0.0553(19) 0.0286(15) 0.000 -0.0048(11) 0.000
F3 0.0197(15) 0.122(4) 0.0174(15) 0.000 0.0029(11) 0.000
F4 0.0134(13) 0.071(2) 0.0271(15) 0.000 -0.0038(11) 0.000
F5 0.0278(16) 0.107(3) 0.0178(14) 0.000 0.0035(13) 0.000

loop_
_atom_type_symbol
_atom_type_description
_atom_type_scat_dispersion_real
_atom_type_scat_dispersion_imag
_atom_type_scat_source
C C 0.0033 0.0016 'International Tables Vol C Tables 4.2.6.8 and 6.1.1.4'
H H 0.0000 0.0000 'International Tables Vol C Tables 4.2.6.8 and 6.1.1.4'
N N 0.0061 0.0033 'International Tables Vol C Tables 4.2.6.8 and 6.1.1.4'
F F 0.0171 0.0103 'International Tables Vol C Tables 4.2.6.8 and 6.1.1.4'
As As 0.0499 2.0058 'International Tables Vol C Tables 4.2.6.8 and 6.1.1.4'
Au Au -2.0133 8.8022 'International Tables Vol C Tables 4.2.6.8 and 6.1.1.4'

loop_
_geom_angle_atom_site_label_1
_geom_angle_atom_site_label_2
_geom_angle_atom_site_label_3
_geom_angle
_geom_angle_site_symmetry_1
_geom_angle_site_symmetry_3
_geom_angle_publ_flag
C6 Au1 C3 179.32(18) . . ?
C6 Au1 Au1 86.889(7) . 5_656 ?
C3 Au1 Au1 93.139(7) . 5_656 ?
C6 Au1 Au1 86.889(7) . 5_666 ?
C3 Au1 Au1 93.139(8) . 5_666 ?
Au1 Au1 Au1 172.227(10) 5_656 5_666 ?
C3 N1 C1 126.1(4) . . ?
C3 N1 H1 117.0 . . ?
C1 N1 H1 117.0 . . ?
N1 C1 H1A 109.6 . . ?
N1 C1 H1B 109.4 . . ?
H1A C1 H1B 109.5 . . ?
C3 N2 C2 123.3(4) . . ?
C3 N2 H2 118.3 . . ?
C2 N2 H2 118.3 . . ?
N2 C2 H2A 109.7 . . ?
N2 C2 H2B 109.4 . . ?
H2A C2 H2B 109.5 . . ?
C6 N3 C4 125.8(4) . . ?
C6 N3 H3 117.1 . . ?
C4 N3 H3 117.1 . . ?
N2 C3 N1 117.6(4) . . ?
N2 C3 Au1 122.7(3) . . ?
N1 C3 Au1 119.7(3) . . ?
C6 N4 C5 123.8(4) . . ?
C6 N4 H4 118.1 . . ?
C5 N4 H4 118.1 . . ?
N3 C4 H4A 109.5 . . ?
N3 C4 H4B 109.5 . . ?
H4A C4 H4B 109.5 . . ?
N4 C5 H5A 108.5 . . ?
N4 C5 H5B 110.0 . . ?
H5A C5 H5B 109.5 . . ?
N4 C6 N3 117.8(4) . . ?
N4 C6 Au1 122.2(3) . . ?
N3 C6 Au1 120.0(3) . . ?
F1 As1 F1 179.23(19) . 7_565 ?
F1 As1 F5 89.94(12) . . ?
F1 As1 F5 89.94(12) 7_565 . ?
F1 As1 F2 90.38(9) . . ?
F1 As1 F2 90.38(9) 7_565 . ?
F5 As1 F2 89.30(15) . . ?
F1 As1 F3 90.06(12) . . ?
F1 As1 F3 90.06(12) 7_565 . ?
F5 As1 F3 179.47(16) . . ?
F2 As1 F3 91.22(15) . . ?
F1 As1 F4 89.62(9) . . ?
F1 As1 F4 89.62(9) 7_565 . ?
F5 As1 F4 89.96(15) . . ?
F2 As1 F4 179.26(14) . . ?
F3 As1 F4 89.51(15) . . ?

loop_
_geom_bond_atom_site_label_1
_geom_bond_atom_site_label_2
_geom_bond_distance
_geom_bond_site_symmetry_2
_geom_bond_publ_flag
Au1 C6 2.037(4) . ?
Au1 C3 2.041(4) . ?
Au1 Au1 3.3555(3) 5_656 ?
Au1 Au1 3.3555(3) 5_666 ?
N1 C3 1.331(5) . ?
N1 C1 1.461(5) . ?
N1 H1 0.8800 . ?
C1 H1A 0.9599 . ?
C1 H1B 0.9600 . ?
N2 C3 1.324(6) . ?
N2 C2 1.456(6) . ?
N2 H2 0.8800 . ?
C2 H2A 0.9598 . ?
C2 H2B 0.9601 . ?
N3 C6 1.334(6) . ?
N3 C4 1.465(6) . ?
N3 H3 0.8800 . ?
N4 C6 1.317(5) . ?
N4 C5 1.451(6) . ?
N4 H4 0.8800 . ?
C4 H4A 0.9600 . ?
C4 H4B 0.9600 . ?
C5 H5A 0.9600 . ?
C5 H5B 0.9600 . ?
As1 F1 1.694(2) . ?
As1 F1 1.694(2) 7_565 ?
As1 F5 1.707(3) . ?
As1 F2 1.716(3) . ?
As1 F3 1.717(3) . ?
As1 F4 1.732(3) . ?

loop_
_geom_hbond_atom_site_label_D
_geom_hbond_atom_site_label_H
_geom_hbond_atom_site_label_A
_geom_hbond_distance_DH
_geom_hbond_distance_HA
_geom_hbond_distance_DA
_geom_hbond_angle_DHA
_geom_hbond_site_symmetry_A
N1 H1 F5 0.88 2.12 2.955(5) 159 .
N3 H3 F4 0.88 2.15 2.981(5) 158 .
N2 H2 F3 0.88 2.24 3.095(5) 162 1_556
N4 H4 F2 0.88 2.15 2.919(4) 146 6_556

loop_
_geom_torsion_atom_site_label_1
_geom_torsion_atom_site_label_2
_geom_torsion_atom_site_label_3
_geom_torsion_atom_site_label_4
_geom_torsion
_geom_torsion_site_symmetry_1
_geom_torsion_site_symmetry_2
_geom_torsion_site_symmetry_3
_geom_torsion_site_symmetry_4
_geom_torsion_publ_flag
C2 N2 C3 N1 180.0 . . . . ?
C2 N2 C3 Au1 0.0 . . . . ?
C1 N1 C3 N2 0.0 . . . . ?
C1 N1 C3 Au1 180.0 . . . . ?
C6 Au1 C3 N2 180.00(3) . . . . ?
Au1 Au1 C3 N2 -87.706(9) 5_656 . . . ?
Au1 Au1 C3 N2 87.706(9) 5_666 . . . ?
C6 Au1 C3 N1 0.00(3) . . . . ?
Au1 Au1 C3 N1 92.294(9) 5_656 . . . ?
Au1 Au1 C3 N1 -92.294(9) 5_666 . . . ?
C5 N4 C6 N3 180.0 . . . . ?
C5 N4 C6 Au1 0.0 . . . . ?
C4 N3 C6 N4 0.0 . . . . ?
C4 N3 C6 Au1 180.0 . . . . ?
C3 Au1 C6 N4 180.000(15) . . . . ?
Au1 Au1 C6 N4 87.669(8) 5_656 . . . ?
Au1 Au1 C6 N4 -87.669(8) 5_666 . . . ?
C3 Au1 C6 N3 0.000(15) . . . . ?
Au1 Au1 C6 N3 -92.331(8) 5_656 . . . ?
Au1 Au1 C6 N3 92.331(9) 5_666 . . . ?
